data_7028430
loop_
_publ_author_name
'Vinogradova, Katerina A.'
'Plyusnin, Victor F.'
'Kupryakov, Arkady S.'
'Rakhmanova, Marianna I.'
'Pervukhina, Natalia V.'
'Naumov, Dmitrii Yu'
'Sheludyakova, Lilia A.'
'Nikolaenkova, Elena B.'
'Krivopalov, Viktor P.'
'Bushuev, Mark B.'

_publ_section_title
;
 Halide impact on emission of mononuclear copper(i) complexes with
 pyrazolylpyrimidine and triphenylphosphine.
;
_journal_issue 7
_journal_name_full 'Dalton transactions (Cambridge, England : 2003)'
_journal_page_first 2953
_journal_page_last 2960
_journal_paper_doi 10.1039/c3dt53040j
_journal_volume 43
_journal_year 2014
_chemical_formula_moiety 'C42 H38 Cu I N5 P'
_chemical_formula_sum 'C42 H38 Cu I N5 P'
_chemical_formula_weight 834.18
_space_group_IT_number 14
_symmetry_cell_setting monoclinic
_symmetry_Int_Tables_number 14
_symmetry_space_group_name_Hall '-P 2ybc'
_symmetry_space_group_name_H-M 'P 1 21/c 1'
_atom_sites_solution_hydrogens geom
_atom_sites_solution_primary direct
_atom_sites_solution_secondary difmap
_audit_creation_method SHELXL-97
_cell_angle_alpha 90.00
_cell_angle_beta 104.1900(10)
_cell_angle_gamma 90.00
_cell_formula_units_Z 4
_cell_length_a 10.5244(3)
_cell_length_b 17.7367(7)
_cell_length_c 20.6698(9)
_cell_measurement_reflns_used 8214
_cell_measurement_temperature 150(2)
_cell_measurement_theta_max 26.35
_cell_measurement_theta_min 2.30
_cell_volume 3740.7(2)
_computing_cell_refinement 'SAINT (Bruker, 2004)'
_computing_data_collection 'APEX2 (Bruker, 2004)'
_computing_data_reduction 'SAINT (Bruker, 2004)'
_computing_molecular_graphics 'SHELXTL (Bruker, 2004)'
_computing_publication_material 'SHELXTL (Bruker, 2004)'
_computing_structure_refinement 'SHELXTL (Bruker, 2004)'
_computing_structure_solution 'SHELXTL (Bruker, 2004)'
_diffrn_ambient_temperature 150(2)
_diffrn_detector_area_resol_mean 25
_diffrn_measured_fraction_theta_full 0.992
_diffrn_measured_fraction_theta_max 0.992
_diffrn_measurement_device_type 'Bruker Nonius X8Apex CCD area-detector'
_diffrn_measurement_method '\f scans'
_diffrn_radiation_monochromator graphite
_diffrn_radiation_probe x-ray
_diffrn_radiation_type MoK\a
_diffrn_radiation_wavelength 0.71073
_diffrn_reflns_av_R_equivalents 0.0246
_diffrn_reflns_av_sigmaI/netI 0.0266
_diffrn_reflns_limit_h_max 7
_diffrn_reflns_limit_h_min -12
_diffrn_reflns_limit_k_max 21
_diffrn_reflns_limit_k_min -21
_diffrn_reflns_limit_l_max 25
_diffrn_reflns_limit_l_min -24
_diffrn_reflns_number 21289
_diffrn_reflns_theta_full 25.50
_diffrn_reflns_theta_max 26.02
_diffrn_reflns_theta_min 1.53
_diffrn_source 'fine-focus sealed tube'
_diffrn_standards_decay_% 0
_diffrn_standards_number 0
_exptl_absorpt_coefficient_mu 1.489
_exptl_absorpt_correction_T_max 0.6238
_exptl_absorpt_correction_T_min 0.5804
_exptl_absorpt_correction_type multi-scan
_exptl_absorpt_process_details 'SADABS (Bruker, 2004)'
_exptl_crystal_colour yellow
_exptl_crystal_density_diffrn 1.481
_exptl_crystal_density_method 'not measured'
_exptl_crystal_description prism
_exptl_crystal_F_000 1688
_exptl_crystal_size_max 0.41
_exptl_crystal_size_mid 0.39
_exptl_crystal_size_min 0.35
_refine_diff_density_max 0.348
_refine_diff_density_min -0.365
_refine_diff_density_rms 0.061
_refine_ls_extinction_method none
_refine_ls_goodness_of_fit_ref 1.057
_refine_ls_hydrogen_treatment constr
_refine_ls_matrix_type full
_refine_ls_number_parameters 451
_refine_ls_number_reflns 7302
_refine_ls_number_restraints 0
_refine_ls_restrained_S_all 1.057
_refine_ls_R_factor_all 0.0350
_refine_ls_R_factor_gt 0.0256
_refine_ls_shift/su_max 0.001
_refine_ls_shift/su_mean 0.000
_refine_ls_structure_factor_coef Fsqd
_refine_ls_weighting_details 'calc w=1/[\s^2^(Fo^2^)+(0.0283P)^2^+1.4054P] where P=(Fo^2^+2Fc^2^)/3'
_refine_ls_weighting_scheme calc
_refine_ls_wR_factor_gt 0.0583
_refine_ls_wR_factor_ref 0.0615
_reflns_number_gt 5703
_reflns_number_total 7302
_reflns_threshold_expression >2\s(I)
_cod_data_source_file c3dt53040j.txt
_cod_data_source_block 3
_cod_original_sg_symbol_H-M 'P 21/c'
_cod_database_code 7028430

loop_
_symmetry_equiv_pos_as_xyz
'x, y, z'
'-x, y+1/2, -z+1/2'
'-x, -y, -z'
'x, -y-1/2, z-1/2'

loop_
_atom_site_label
_atom_site_type_symbol
_atom_site_fract_x
_atom_site_fract_y
_atom_site_fract_z
_atom_site_U_iso_or_equiv
_atom_site_adp_type
_atom_site_occupancy
_atom_site_symmetry_multiplicity
_atom_site_calc_flag
_atom_site_refinement_flags
I1 I 0.232888(15) 0.519277(9) 0.185742(8) 0.02654(6) Uani 1 1 d .
Cu1 Cu 0.18098(3) 0.528881(15) 0.302257(14) 0.02000(8) Uani 1 1 d .
P1 P 0.17468(6) 0.42562(3) 0.36028(3) 0.01982(13) Uani 1 1 d .
N13 N 0.32198(17) 0.60805(10) 0.35104(10) 0.0203(4) Uani 1 1 d .
N14 N 0.53678(18) 0.66111(11) 0.38093(10) 0.0237(4) Uani 1 1 d .
N11 N 0.06545(17) 0.62402(10) 0.30523(9) 0.0178(4) Uani 1 1 d .
N12 N 0.13513(17) 0.67847(10) 0.34703(9) 0.0168(4) Uani 1 1 d .
N15 N 0.57273(18) 0.78612(11) 0.41077(12) 0.0323(5) Uani 1 1 d .
C41 C 0.3207(2) 0.36694(13) 0.36667(12) 0.0235(5) Uani 1 1 d .
C135 C 0.1790(2) 0.83906(15) 0.51974(13) 0.0310(6) Uani 1 1 d .
H135 H 0.2251 0.8285 0.5644 0.037 Uiso 1 1 calc R
C131 C 0.0896(2) 0.79731(13) 0.40672(12) 0.0191(5) Uani 1 1 d .
C12 C -0.0678(2) 0.71858(13) 0.32022(11) 0.0204(5) Uani 1 1 d .
H12 H -0.1450 0.7479 0.3158 0.025 Uiso 1 1 calc R
C11 C -0.0581(2) 0.64848(12) 0.28947(11) 0.0189(5) Uani 1 1 d .
C36 C -0.0800(2) 0.38635(14) 0.29745(12) 0.0276(6) Uani 1 1 d .
H36 H -0.0898 0.4384 0.2866 0.033 Uiso 1 1 calc R
C165 C 0.7136(2) 0.77717(14) 0.41712(13) 0.0288(6) Uani 1 1 d .
H16A H 0.7399 0.8070 0.3821 0.035 Uiso 1 1 calc R
H16B H 0.7335 0.7235 0.4107 0.035 Uiso 1 1 calc R
C14 C 0.2740(2) 0.67617(12) 0.36055(11) 0.0178(5) Uani 1 1 d .
C31 C 0.0412(2) 0.35868(13) 0.33216(12) 0.0208(5) Uani 1 1 d .
C115 C -0.2621(2) 0.52193(14) 0.15658(14) 0.0315(6) Uani 1 1 d .
H115 H -0.2516 0.4879 0.1228 0.038 Uiso 1 1 calc R
C13 C 0.0543(2) 0.73634(12) 0.35740(11) 0.0191(5) Uani 1 1 d .
C24 C 0.1817(3) 0.47578(16) 0.58051(14) 0.0435(8) Uani 1 1 d .
H24 H 0.1845 0.4868 0.6258 0.052 Uiso 1 1 calc R
C22 C 0.2580(3) 0.49826(15) 0.48199(14) 0.0366(7) Uani 1 1 d .
H22 H 0.3126 0.5254 0.4598 0.044 Uiso 1 1 calc R
C21 C 0.1741(2) 0.44233(14) 0.44764(12) 0.0261(6) Uani 1 1 d .
C32 C 0.0531(2) 0.28155(13) 0.34624(13) 0.0270(6) Uani 1 1 d .
H32 H 0.1358 0.2614 0.3687 0.032 Uiso 1 1 calc R
C112 C -0.2939(2) 0.61986(16) 0.25519(14) 0.0348(7) Uani 1 1 d .
H112 H -0.3054 0.6531 0.2893 0.042 Uiso 1 1 calc R
C33 C -0.0545(3) 0.23408(14) 0.32780(13) 0.0316(6) Uani 1 1 d .
H33 H -0.0454 0.1819 0.3383 0.038 Uiso 1 1 calc R
C113 C -0.4011(2) 0.58497(17) 0.21490(15) 0.0400(7) Uani 1 1 d .
H113 H -0.4861 0.5944 0.2212 0.048 Uiso 1 1 calc R
C136 C 0.1565(2) 0.78187(14) 0.47237(12) 0.0251(5) Uani 1 1 d .
H136 H 0.1868 0.7322 0.4847 0.030 Uiso 1 1 calc R
C26 C 0.0938(2) 0.40464(14) 0.48097(13) 0.0301(6) Uani 1 1 d .
H26 H 0.0354 0.3669 0.4584 0.036 Uiso 1 1 calc R
C114 C -0.3857(3) 0.53648(15) 0.16542(15) 0.0347(7) Uani 1 1 d .
H114 H -0.4602 0.5130 0.1373 0.042 Uiso 1 1 calc R
C133 C 0.0667(2) 0.92652(13) 0.43727(13) 0.0263(6) Uani 1 1 d .
H133 H 0.0351 0.9761 0.4254 0.032 Uiso 1 1 calc R
C35 C -0.1868(3) 0.33834(17) 0.27863(14) 0.0369(7) Uani 1 1 d .
H35 H -0.2692 0.3577 0.2548 0.044 Uiso 1 1 calc R
C164 C 0.7900(2) 0.80295(15) 0.48448(14) 0.0350(6) Uani 1 1 d .
H16C H 0.8850 0.7986 0.4872 0.042 Uiso 1 1 calc R
H16D H 0.7695 0.7702 0.5193 0.042 Uiso 1 1 calc R
C15 C 0.3493(2) 0.73899(13) 0.37845(11) 0.0199(5) Uani 1 1 d .
H15 H 0.3113 0.7867 0.3828 0.024 Uiso 1 1 calc R
C17 C 0.4529(2) 0.60604(14) 0.36162(12) 0.0253(6) Uani 1 1 d .
H17 H 0.4894 0.5588 0.3542 0.030 Uiso 1 1 calc R
C116 C -0.1532(2) 0.55704(13) 0.19703(12) 0.0243(5) Uani 1 1 d .
H116 H -0.0684 0.5469 0.1908 0.029 Uiso 1 1 calc R
C134 C 0.1346(2) 0.91124(14) 0.50204(13) 0.0299(6) Uani 1 1 d .
H134 H 0.1508 0.9504 0.5344 0.036 Uiso 1 1 calc R
C16 C 0.4866(2) 0.72960(13) 0.39020(12) 0.0221(5) Uani 1 1 d .
C34 C -0.1744(3) 0.26255(16) 0.29430(13) 0.0344(7) Uani 1 1 d .
H34 H -0.2483 0.2301 0.2820 0.041 Uiso 1 1 calc R
C132 C 0.0443(2) 0.86998(13) 0.38958(12) 0.0216(5) Uani 1 1 d .
H132 H -0.0021 0.8809 0.3451 0.026 Uiso 1 1 calc R
C23 C 0.2622(3) 0.51446(17) 0.54804(15) 0.0451(8) Uani 1 1 d .
H23 H 0.3203 0.5521 0.5711 0.054 Uiso 1 1 calc R
C162 C 0.6101(3) 0.89283(17) 0.48871(16) 0.0457(8) Uani 1 1 d .
H16E H 0.5831 0.8645 0.5244 0.055 Uiso 1 1 calc R
H16F H 0.5890 0.9467 0.4930 0.055 Uiso 1 1 calc R
C111 C -0.1677(2) 0.60680(13) 0.24636(12) 0.0202(5) Uani 1 1 d .
C45 C 0.4603(3) 0.30301(19) 0.30775(16) 0.0531(9) Uani 1 1 d .
H45 H 0.4816 0.2904 0.2670 0.064 Uiso 1 1 calc R
C46 C 0.3537(3) 0.34847(15) 0.30721(14) 0.0356(7) Uani 1 1 d .
H46 H 0.3023 0.3673 0.2660 0.043 Uiso 1 1 calc R
C25 C 0.0979(3) 0.42155(17) 0.54714(14) 0.0414(7) Uani 1 1 d .
H25 H 0.0423 0.3953 0.5694 0.050 Uiso 1 1 calc R
C43 C 0.5048(3) 0.29420(19) 0.42608(17) 0.0521(9) Uani 1 1 d .
H43 H 0.5572 0.2754 0.4670 0.063 Uiso 1 1 calc R
C44 C 0.5358(3) 0.2760(2) 0.36706(17) 0.0601(10) Uani 1 1 d .
H44 H 0.6093 0.2448 0.3673 0.072 Uiso 1 1 calc R
C42 C 0.3979(2) 0.33974(16) 0.42635(14) 0.0345(7) Uani 1 1 d .
H42 H 0.3776 0.3523 0.4674 0.041 Uiso 1 1 calc R
C161 C 0.5355(2) 0.86386(14) 0.42147(17) 0.0431(8) Uani 1 1 d .
H16G H 0.4403 0.8660 0.4186 0.052 Uiso 1 1 calc R
H16H H 0.5537 0.8965 0.3860 0.052 Uiso 1 1 calc R
C163 C 0.7570(3) 0.88400(17) 0.49691(16) 0.0447(8) Uani 1 1 d .
H16I H 0.7861 0.9175 0.4650 0.054 Uiso 1 1 calc R
H16J H 0.8041 0.8990 0.5427 0.054 Uiso 1 1 calc R

loop_
_atom_site_aniso_label
_atom_site_aniso_U_11
_atom_site_aniso_U_22
_atom_site_aniso_U_33
_atom_site_aniso_U_23
_atom_site_aniso_U_13
_atom_site_aniso_U_12
I1 0.02509(9) 0.03546(10) 0.01918(10) -0.00131(7) 0.00562(8) -0.00215(7)
Cu1 0.02376(15) 0.01624(14) 0.01975(17) -0.00025(11) 0.00487(14) -0.00038(11)
P1 0.0236(3) 0.0175(3) 0.0186(3) 0.0005(2) 0.0057(3) 0.0001(2)
N13 0.0188(9) 0.0179(10) 0.0225(12) -0.0022(8) 0.0016(9) 0.0022(8)
N14 0.0193(9) 0.0210(10) 0.0297(13) -0.0072(9) 0.0036(9) 0.0026(8)
N11 0.0171(9) 0.0194(10) 0.0156(11) -0.0010(8) 0.0017(9) -0.0020(8)
N12 0.0162(9) 0.0170(10) 0.0152(11) -0.0032(8) -0.0001(8) 0.0002(7)
N15 0.0173(10) 0.0219(11) 0.0543(16) -0.0143(10) 0.0019(11) -0.0004(8)
C41 0.0226(12) 0.0213(12) 0.0262(15) 0.0047(10) 0.0051(12) 0.0012(10)
C135 0.0298(13) 0.0406(16) 0.0197(15) -0.0056(12) 0.0005(12) 0.0054(12)
C131 0.0146(11) 0.0240(12) 0.0189(14) -0.0037(10) 0.0044(11) 0.0010(9)
C12 0.0180(11) 0.0238(12) 0.0193(14) 0.0003(10) 0.0040(11) 0.0043(9)
C11 0.0185(11) 0.0212(12) 0.0169(13) 0.0005(9) 0.0042(10) -0.0008(9)
C36 0.0294(13) 0.0280(14) 0.0243(15) 0.0013(11) 0.0043(12) 0.0018(11)
C165 0.0190(12) 0.0264(13) 0.0420(17) -0.0063(12) 0.0091(12) -0.0016(10)
C14 0.0177(11) 0.0220(12) 0.0126(12) 0.0013(9) 0.0017(10) 0.0031(9)
C31 0.0247(12) 0.0220(12) 0.0171(13) -0.0003(10) 0.0076(11) -0.0016(10)
C115 0.0314(14) 0.0306(14) 0.0309(16) -0.0092(12) 0.0043(13) -0.0021(11)
C13 0.0198(11) 0.0207(12) 0.0179(13) 0.0013(10) 0.0069(11) 0.0033(9)
C24 0.068(2) 0.0428(18) 0.0204(16) 0.0027(13) 0.0120(16) 0.0209(16)
C22 0.0476(17) 0.0344(15) 0.0271(16) -0.0016(12) 0.0076(15) -0.0038(13)
C21 0.0312(13) 0.0248(13) 0.0208(14) 0.0021(11) 0.0036(12) 0.0065(11)
C32 0.0330(13) 0.0243(13) 0.0247(15) 0.0004(11) 0.0092(12) 0.0002(11)
C112 0.0235(13) 0.0459(17) 0.0363(17) -0.0167(13) 0.0099(13) -0.0068(12)
C33 0.0476(16) 0.0225(13) 0.0304(16) -0.0070(11) 0.0203(14) -0.0095(12)
C113 0.0210(13) 0.0501(18) 0.050(2) -0.0145(15) 0.0103(14) -0.0065(12)
C136 0.0253(12) 0.0250(13) 0.0245(15) -0.0006(11) 0.0053(12) 0.0069(10)
C26 0.0378(14) 0.0293(14) 0.0246(15) 0.0036(11) 0.0106(13) 0.0062(11)
C114 0.0259(13) 0.0349(15) 0.0383(18) -0.0084(13) -0.0017(13) -0.0089(11)
C133 0.0279(13) 0.0204(12) 0.0313(16) -0.0022(11) 0.0086(13) 0.0028(10)
C35 0.0268(13) 0.0478(18) 0.0339(17) -0.0055(13) 0.0032(13) -0.0046(12)
C164 0.0238(13) 0.0393(16) 0.0392(18) -0.0024(13) 0.0027(13) -0.0047(11)
C15 0.0194(11) 0.0182(12) 0.0206(13) -0.0044(10) 0.0022(11) 0.0029(9)
C17 0.0218(12) 0.0228(13) 0.0296(15) -0.0061(11) 0.0030(12) 0.0044(10)
C116 0.0209(12) 0.0229(13) 0.0272(15) -0.0029(11) 0.0025(12) 0.0008(10)
C134 0.0322(13) 0.0309(14) 0.0270(16) -0.0118(11) 0.0078(13) -0.0002(11)
C16 0.0208(12) 0.0241(12) 0.0205(14) -0.0030(10) 0.0031(11) 0.0015(10)
C34 0.0345(15) 0.0421(17) 0.0298(16) -0.0120(13) 0.0140(13) -0.0163(13)
C132 0.0196(11) 0.0259(13) 0.0187(14) -0.0012(10) 0.0040(11) 0.0018(10)
C23 0.062(2) 0.0430(18) 0.0241(17) -0.0077(13) -0.0004(16) 0.0056(15)
C162 0.0397(16) 0.0356(16) 0.064(2) -0.0240(15) 0.0167(16) -0.0041(13)
C111 0.0194(11) 0.0210(12) 0.0187(13) 0.0019(10) 0.0019(11) -0.0004(9)
C45 0.0539(19) 0.064(2) 0.050(2) 0.0156(17) 0.0299(18) 0.0280(17)
C46 0.0365(14) 0.0392(16) 0.0317(17) 0.0071(12) 0.0092(14) 0.0156(12)
C25 0.0584(18) 0.0417(17) 0.0306(17) 0.0090(14) 0.0232(16) 0.0135(15)
C43 0.0329(15) 0.075(2) 0.048(2) 0.0346(18) 0.0100(16) 0.0220(15)
C44 0.0448(18) 0.079(3) 0.063(2) 0.031(2) 0.0271(18) 0.0410(18)
C42 0.0275(13) 0.0456(17) 0.0309(17) 0.0111(13) 0.0083(13) 0.0032(12)
C161 0.0243(13) 0.0241(14) 0.075(2) -0.0133(14) 0.0009(15) 0.0028(11)
C163 0.0342(15) 0.0442(18) 0.051(2) -0.0209(15) 0.0010(15) -0.0067(13)

loop_
_atom_type_symbol
_atom_type_description
_atom_type_scat_dispersion_real
_atom_type_scat_dispersion_imag
_atom_type_scat_source
C C 0.0033 0.0016 'International Tables Vol C Tables 4.2.6.8 and 6.1.1.4'
H H 0.0000 0.0000 'International Tables Vol C Tables 4.2.6.8 and 6.1.1.4'
N N 0.0061 0.0033 'International Tables Vol C Tables 4.2.6.8 and 6.1.1.4'
Cu Cu 0.3201 1.2651 'International Tables Vol C Tables 4.2.6.8 and 6.1.1.4'
I I -0.4742 1.8119 'International Tables Vol C Tables 4.2.6.8 and 6.1.1.4'
P P 0.1023 0.0942 'International Tables Vol C Tables 4.2.6.8 and 6.1.1.4'

loop_
_geom_angle_atom_site_label_1
_geom_angle_atom_site_label_2
_geom_angle_atom_site_label_3
_geom_angle
N11 Cu1 N13 78.16(7)
N11 Cu1 P1 124.13(5)
N13 Cu1 P1 113.90(6)
N11 Cu1 I1 109.62(5)
N13 Cu1 I1 101.72(5)
P1 Cu1 I1 119.432(19)
C31 P1 C21 103.39(11)
C31 P1 C41 102.70(10)
C21 P1 C41 103.06(11)
C31 P1 Cu1 119.51(8)
C21 P1 Cu1 114.25(8)
C41 P1 Cu1 112.04(8)
C17 N13 C14 114.09(19)
C17 N13 Cu1 129.33(15)
C14 N13 Cu1 115.02(14)
C17 N14 C16 116.94(19)
C11 N11 N12 105.19(17)
C11 N11 Cu1 142.68(16)
N12 N11 Cu1 111.08(12)
N11 N12 C13 111.33(17)
N11 N12 C14 117.80(17)
C13 N12 C14 129.30(19)
C16 N15 C165 122.37(19)
C16 N15 C161 124.27(19)
C165 N15 C161 113.00(19)
C42 C41 C46 118.9(2)
C42 C41 P1 124.03(19)
C46 C41 P1 117.06(19)
C134 C135 C136 120.1(2)
C134 C135 H135 119.9
C136 C135 H135 119.9
C132 C131 C136 119.3(2)
C132 C131 C13 119.5(2)
C136 C131 C13 120.8(2)
C13 C12 C11 107.15(19)
C13 C12 H12 126.4
C11 C12 H12 126.4
N11 C11 C12 110.5(2)
N11 C11 C111 123.9(2)
C12 C11 C111 125.6(2)
C35 C36 C31 120.4(2)
C35 C36 H36 119.8
C31 C36 H36 119.8
N15 C165 C164 110.6(2)
N15 C165 H16A 109.5
C164 C165 H16A 109.5
N15 C165 H16B 109.5
C164 C165 H16B 109.5
H16A C165 H16B 108.1
N13 C14 C15 124.1(2)
N13 C14 N12 113.77(19)
C15 C14 N12 122.1(2)
C36 C31 C32 118.5(2)
C36 C31 P1 118.20(18)
C32 C31 P1 123.28(18)
C114 C115 C116 120.1(2)
C114 C115 H115 120.0
C116 C115 H115 120.0
C12 C13 N12 105.78(19)
C12 C13 C131 127.16(19)
N12 C13 C131 126.4(2)
C25 C24 C23 119.9(3)
C25 C24 H24 120.1
C23 C24 H24 120.1
C23 C22 C21 120.7(3)
C23 C22 H22 119.6
C21 C22 H22 119.6
C26 C21 C22 118.4(2)
C26 C21 P1 124.2(2)
C22 C21 P1 117.44(19)
C33 C32 C31 120.8(2)
C33 C32 H32 119.6
C31 C32 H32 119.6
C113 C112 C111 120.6(2)
C113 C112 H112 119.7
C111 C112 H112 119.7
C34 C33 C32 120.1(2)
C34 C33 H33 120.0
C32 C33 H33 120.0
C112 C113 C114 120.2(2)
C112 C113 H113 119.9
C114 C113 H113 119.9
C135 C136 C131 120.0(2)
C135 C136 H136 120.0
C131 C136 H136 120.0
C21 C26 C25 120.6(3)
C21 C26 H26 119.7
C25 C26 H26 119.7
C113 C114 C115 120.1(2)
C113 C114 H114 120.0
C115 C114 H114 120.0
C134 C133 C132 120.3(2)
C134 C133 H133 119.8
C132 C133 H133 119.8
C34 C35 C36 120.5(3)
C34 C35 H35 119.7
C36 C35 H35 119.7
C165 C164 C163 110.7(2)
C165 C164 H16C 109.5
C163 C164 H16C 109.5
C165 C164 H16D 109.5
C163 C164 H16D 109.5
H16C C164 H16D 108.1
C14 C15 C16 116.8(2)
C14 C15 H15 121.6
C16 C15 H15 121.6
N14 C17 N13 128.2(2)
N14 C17 H17 115.9
N13 C17 H17 115.9
C111 C116 C115 120.3(2)
C111 C116 H116 119.8
C115 C116 H116 119.8
C135 C134 C133 120.0(2)
C135 C134 H134 120.0
C133 C134 H134 120.0
N15 C16 N14 117.04(19)
N15 C16 C15 123.1(2)
N14 C16 C15 119.9(2)
C33 C34 C35 119.8(2)
C33 C34 H34 120.1
C35 C34 H34 120.1
C133 C132 C131 120.1(2)
C133 C132 H132 119.9
C131 C132 H132 119.9
C24 C23 C22 120.0(3)
C24 C23 H23 120.0
C22 C23 H23 120.0
C161 C162 C163 110.6(2)
C161 C162 H16E 109.5
C163 C162 H16E 109.5
C161 C162 H16F 109.5
C163 C162 H16F 109.5
H16E C162 H16F 108.1
C116 C111 C112 118.6(2)
C116 C111 C11 123.7(2)
C112 C111 C11 117.7(2)
C44 C45 C46 120.1(3)
C44 C45 H45 119.9
C46 C45 H45 119.9
C45 C46 C41 120.5(3)
C45 C46 H46 119.7
C41 C46 H46 119.7
C24 C25 C26 120.5(3)
C24 C25 H25 119.8
C26 C25 H25 119.8
C44 C43 C42 120.6(3)
C44 C43 H43 119.7
C42 C43 H43 119.7
C45 C44 C43 120.0(3)
C45 C44 H44 120.0
C43 C44 H44 120.0
C43 C42 C41 119.9(3)
C43 C42 H42 120.0
C41 C42 H42 120.0
N15 C161 C162 111.2(2)
N15 C161 H16G 109.4
C162 C161 H16G 109.4
N15 C161 H16H 109.4
C162 C161 H16H 109.4
H16G C161 H16H 108.0
C164 C163 C162 110.3(2)
C164 C163 H16I 109.6
C162 C163 H16I 109.6
C164 C163 H16J 109.6
C162 C163 H16J 109.6
H16I C163 H16J 108.1

loop_
_geom_bond_atom_site_label_1
_geom_bond_atom_site_label_2
_geom_bond_distance
I1 Cu1 2.6024(3)
Cu1 N11 2.0896(18)
Cu1 N13 2.1111(19)
Cu1 P1 2.1992(6)
P1 C31 1.822(2)
P1 C21 1.831(2)
P1 C41 1.833(2)
N13 C17 1.341(3)
N13 C14 1.343(3)
N14 C17 1.312(3)
N14 C16 1.357(3)
N11 C11 1.333(3)
N11 N12 1.381(2)
N12 C13 1.383(3)
N12 C14 1.420(3)
N15 C16 1.349(3)
N15 C165 1.465(3)
N15 C161 1.465(3)
C41 C42 1.387(3)
C41 C46 1.396(3)
C135 C134 1.381(4)
C135 C136 1.389(3)
C135 H135 0.9500
C131 C132 1.390(3)
C131 C136 1.394(3)
C131 C13 1.470(3)
C12 C13 1.363(3)
C12 C11 1.411(3)
C12 H12 0.9500
C11 C111 1.472(3)
C36 C35 1.388(3)
C36 C31 1.391(3)
C36 H36 0.9500
C165 C164 1.498(4)
C165 H16A 0.9900
C165 H16B 0.9900
C14 C15 1.365(3)
C31 C32 1.398(3)
C115 C114 1.381(4)
C115 C116 1.390(3)
C115 H115 0.9500
C24 C25 1.371(4)
C24 C23 1.385(4)
C24 H24 0.9500
C22 C23 1.385(4)
C22 C21 1.400(4)
C22 H22 0.9500
C21 C26 1.386(3)
C32 C33 1.387(3)
C32 H32 0.9500
C112 C113 1.374(3)
C112 C111 1.404(3)
C112 H112 0.9500
C33 C34 1.378(4)
C33 H33 0.9500
C113 C114 1.376(4)
C113 H113 0.9500
C136 H136 0.9500
C26 C25 1.391(4)
C26 H26 0.9500
C114 H114 0.9500
C133 C134 1.381(4)
C133 C132 1.385(3)
C133 H133 0.9500
C35 C34 1.381(4)
C35 H35 0.9500
C164 C163 1.516(4)
C164 H16C 0.9900
C164 H16D 0.9900
C15 C16 1.415(3)
C15 H15 0.9500
C17 H17 0.9500
C116 C111 1.385(3)
C116 H116 0.9500
C134 H134 0.9500
C34 H34 0.9500
C132 H132 0.9500
C23 H23 0.9500
C162 C161 1.509(4)
C162 C163 1.522(4)
C162 H16E 0.9900
C162 H16F 0.9900
C45 C44 1.373(4)
C45 C46 1.380(4)
C45 H45 0.9500
C46 H46 0.9500
C25 H25 0.9500
C43 C44 1.376(4)
C43 C42 1.386(4)
C43 H43 0.9500
C44 H44 0.9500
C42 H42 0.9500
C161 H16G 0.9900
C161 H16H 0.9900
C163 H16I 0.9900
C163 H16J 0.9900
